data_4101765
loop_
_publ_author_name
'Berryman, Orion B.'
'Bryantsev, Vyacheslav S.'
'Stay, David P.'
'Johnson, Darren W.'
'Hay, Benjamin P.'

_publ_section_title
;
 Structural criteria for the design of anion receptors: the interaction of
 halides with electron-deficient arenes.
;
_journal_issue 1
_journal_name_full 'Journal of the American Chemical Society'
_journal_page_first 48
_journal_page_last 58
_journal_paper_doi 10.1021/ja063460m
_journal_volume 129
_journal_year 2007
_chemical_formula_sum 'C32 H28 I K N8 O6'
_chemical_formula_weight 786.62
_chemical_name_systematic
; 
 ? 
;
_space_group_IT_number 2
_symmetry_cell_setting triclinic
_symmetry_space_group_name_Hall '-P 1'
_symmetry_space_group_name_H-M 'P -1'
_atom_sites_solution_hydrogens geom
_atom_sites_solution_primary direct
_atom_sites_solution_secondary difmap
_audit_creation_method SHELXL-97
_cell_angle_alpha 66.900(2)
_cell_angle_beta 87.290(2)
_cell_angle_gamma 87.172(3)
_cell_formula_units_Z 2
_cell_length_a 7.6669(12)
_cell_length_b 14.484(2)
_cell_length_c 17.268(3)
_cell_measurement_reflns_used 3962
_cell_measurement_temperature 153(2)
_cell_measurement_theta_max 24.97
_cell_measurement_theta_min 2.35
_cell_volume 1760.9(5)
_computing_cell_refinement 'Bruker SMART'
_computing_data_collection 'Bruker SMART'
_computing_data_reduction 'Bruker SAINT'
_computing_molecular_graphics 'Bruker SHELXTL'
_computing_publication_material 'Bruker SHELXTL'
_computing_structure_refinement 'SHELXL-97 (Sheldrick, 1997)'
_computing_structure_solution 'SHELXS-97 (Sheldrick, 1990)'
_diffrn_ambient_temperature 153(2)
_diffrn_measured_fraction_theta_full 0.926
_diffrn_measured_fraction_theta_max 0.926
_diffrn_measurement_device_type 'CCD area detector'
_diffrn_measurement_method 'phi and omega scans'
_diffrn_radiation_monochromator graphite
_diffrn_radiation_source 'fine-focus sealed tube'
_diffrn_radiation_type MoK\a
_diffrn_radiation_wavelength 0.71073
_diffrn_reflns_av_R_equivalents 0.0288
_diffrn_reflns_av_sigmaI/netI 0.0523
_diffrn_reflns_limit_h_max 10
_diffrn_reflns_limit_h_min -10
_diffrn_reflns_limit_k_max 19
_diffrn_reflns_limit_k_min -19
_diffrn_reflns_limit_l_max 22
_diffrn_reflns_limit_l_min -22
_diffrn_reflns_number 15117
_diffrn_reflns_theta_full 27.99
_diffrn_reflns_theta_max 27.99
_diffrn_reflns_theta_min 1.28
_exptl_absorpt_coefficient_mu 1.081
_exptl_absorpt_correction_T_max 1.000
_exptl_absorpt_correction_T_min 0.865
_exptl_absorpt_correction_type multi-scan
_exptl_absorpt_process_details SADABS
_exptl_crystal_colour purple
_exptl_crystal_density_diffrn 1.484
_exptl_crystal_density_meas 0
_exptl_crystal_density_method 'not measured'
_exptl_crystal_description needle
_exptl_crystal_F_000 792
_exptl_crystal_size_max 0.17
_exptl_crystal_size_mid 0.04
_exptl_crystal_size_min 0.015
_refine_diff_density_max 1.036
_refine_diff_density_min -0.634
_refine_diff_density_rms 0.092
_refine_ls_extinction_method none
_refine_ls_goodness_of_fit_ref 1.095
_refine_ls_hydrogen_treatment mixed
_refine_ls_matrix_type full
_refine_ls_number_parameters 548
_refine_ls_number_reflns 7853
_refine_ls_number_restraints 0
_refine_ls_restrained_S_all 1.095
_refine_ls_R_factor_all 0.0617
_refine_ls_R_factor_gt 0.0457
_refine_ls_shift/su_max 0.001
_refine_ls_shift/su_mean 0.000
_refine_ls_structure_factor_coef Fsqd
_refine_ls_weighting_details 'calc w=1/[\s^2^(Fo^2^)+(0.0373P)^2^+1.1768P] where P=(Fo^2^+2Fc^2^)/3'
_refine_ls_weighting_scheme calc
_refine_ls_wR_factor_gt 0.0878
_refine_ls_wR_factor_ref 0.0986
_reflns_number_gt 6404
_reflns_number_total 7853
_reflns_threshold_expression >2sigma(I)
_cod_data_source_file ja063460msi20060517_073902.cif
_cod_data_source_block ob082
_cod_depositor_comments
;
The following automatic conversions were performed:

'_symmetry_cell_setting' value 'Triclinic' changed to 'triclinic'
according to the built-in table from CIF Core dictionary named
'cif_core.dic' version 2.4.1 from 2010-06-29.

Automatic conversion script
Id: cif_fix_values 1673 2011-04-08 12:14:43Z adriana 
;
_cod_original_cell_volume 1760.8(5)
_cod_original_sg_symbol_H-M P-1
_cod_database_code 4101765

loop_
_symmetry_equiv_pos_as_xyz
'x, y, z'
'-x, -y, -z'

loop_
_atom_site_label
_atom_site_type_symbol
_atom_site_fract_x
_atom_site_fract_y
_atom_site_fract_z
_atom_site_U_iso_or_equiv
_atom_site_adp_type
_atom_site_occupancy
_atom_site_symmetry_multiplicity
_atom_site_calc_flag
_atom_site_refinement_flags
_atom_site_disorder_assembly
_atom_site_disorder_group
I1 I 0.57862(3) 0.54160(2) 0.673697(15) 0.03316(9) Uani 1 1 d . . .
K1 K 0.5000 1.0000 1.0000 0.0231(2) Uani 1 2 d S . .
K2 K 0.0000 1.0000 0.5000 0.0264(2) Uani 1 2 d S . .
O1 O 0.2176(3) 0.97967(17) 0.90953(14) 0.0260(5) Uani 1 1 d . . .
O2 O 0.4939(3) 1.10778(17) 0.82748(14) 0.0265(5) Uani 1 1 d . . .
O3 O 0.7290(3) 1.16286(17) 0.92461(14) 0.0245(5) Uani 1 1 d . . .
O4 O 0.2492(3) 0.84516(19) 0.57141(17) 0.0345(6) Uani 1 1 d . . .
O5 O 0.0023(3) 0.89814(19) 0.67611(16) 0.0349(6) Uani 1 1 d . . .
O6 O -0.2922(3) 1.02049(19) 0.59691(17) 0.0336(6) Uani 1 1 d . . .
N1 N 0.6648(4) 0.8322(2) 0.9859(2) 0.0404(8) Uani 1 1 d . . .
N2 N 1.0287(4) 0.6488(2) 0.9914(2) 0.0313(7) Uani 1 1 d . . .
N3 N 0.4922(4) 0.2495(2) 1.1665(2) 0.0342(7) Uani 1 1 d . . .
N4 N 0.0914(4) 0.4349(2) 1.1638(2) 0.0328(7) Uani 1 1 d . . .
N5 N -0.1609(4) 0.8153(2) 0.5207(2) 0.0342(7) Uani 1 1 d . . .
N6 N 0.0425(4) 0.7708(3) 0.3331(2) 0.0376(8) Uani 1 1 d . . .
N7 N 0.4168(4) 0.3192(2) 0.59241(19) 0.0333(7) Uani 1 1 d . . .
N8 N 0.1564(4) 0.3567(2) 0.79579(19) 0.0314(7) Uani 1 1 d . . .
C1 C 0.1068(5) 0.8544(3) 1.0354(2) 0.0260(8) Uani 1 1 d . . .
C2 C 0.1379(5) 0.8847(3) 0.9429(2) 0.0279(8) Uani 1 1 d . . .
C3 C 0.2526(6) 1.0139(3) 0.8212(2) 0.0324(9) Uani 1 1 d . . .
C4 C 0.3278(5) 1.1156(3) 0.7908(3) 0.0317(9) Uani 1 1 d . . .
C5 C 0.5768(5) 1.2025(3) 0.7971(3) 0.0309(8) Uani 1 1 d . . .
C6 C 0.7516(5) 1.1879(3) 0.8364(2) 0.0295(8) Uani 1 1 d . . .
C7 C 0.4143(5) 0.8549(3) 0.5264(3) 0.0390(10) Uani 1 1 d . . .
C8 C 0.2732(6) 0.8189(4) 0.6588(3) 0.0446(11) Uani 1 1 d . . .
C9 C 0.0999(6) 0.8051(3) 0.7048(3) 0.0437(11) Uani 1 1 d . . .
C10 C -0.1680(6) 0.8869(3) 0.7140(3) 0.0434(10) Uani 1 1 d . . .
C11 C -0.2624(6) 0.9870(4) 0.6844(3) 0.0440(11) Uani 1 1 d . . .
C12 C -0.3838(5) 1.1151(3) 0.5646(3) 0.0404(10) Uani 1 1 d . . .
C13 C 0.5887(4) 0.6448(2) 1.0524(2) 0.0207(7) Uani 1 1 d . . .
C14 C 0.7277(4) 0.5771(2) 1.05474(19) 0.0186(7) Uani 1 1 d . . .
C15 C 0.7029(4) 0.4750(3) 1.0872(2) 0.0220(7) Uani 1 1 d . . .
C16 C 0.5363(4) 0.4400(2) 1.11574(19) 0.0202(7) Uani 1 1 d . . .
C17 C 0.3973(4) 0.5074(3) 1.1146(2) 0.0210(7) Uani 1 1 d . . .
C18 C 0.4236(4) 0.6102(3) 1.0829(2) 0.0223(7) Uani 1 1 d . . .
C19 C 0.0184(4) 0.6494(2) 0.5507(2) 0.0199(7) Uani 1 1 d . . .
C20 C 0.1015(4) 0.6359(2) 0.4817(2) 0.0203(7) Uani 1 1 d . . .
C21 C 0.2054(4) 0.5500(3) 0.4934(2) 0.0205(7) Uani 1 1 d . . .
C22 C 0.2250(4) 0.4776(2) 0.5747(2) 0.0202(7) Uani 1 1 d . . .
C23 C 0.1380(4) 0.4907(2) 0.6433(2) 0.0190(7) Uani 1 1 d . . .
C24 C 0.0351(4) 0.5762(3) 0.6319(2) 0.0208(7) Uani 1 1 d . . .
C25 C 0.6240(4) 0.7509(3) 1.0163(2) 0.0275(8) Uani 1 1 d . . .
C26 C 0.8975(4) 0.6162(2) 1.0206(2) 0.0228(7) Uani 1 1 d . . .
C27 C 0.5094(4) 0.3337(3) 1.1462(2) 0.0246(7) Uani 1 1 d . . .
C28 C 0.2258(4) 0.4680(3) 1.1445(2) 0.0245(7) Uani 1 1 d . . .
C29 C -0.0862(4) 0.7409(3) 0.5363(2) 0.0235(7) Uani 1 1 d . . .
C30 C 0.0727(4) 0.7105(3) 0.3979(2) 0.0267(8) Uani 1 1 d . . .
C31 C 0.3326(4) 0.3888(3) 0.5861(2) 0.0247(7) Uani 1 1 d . . .
C32 C 0.1527(4) 0.4148(3) 0.7283(2) 0.0233(7) Uani 1 1 d . . .
H1A H 0.034(4) 0.794(2) 1.061(2) 0.016(8) Uiso 1 1 d . . .
H1B H 0.042(5) 0.905(3) 1.045(2) 0.022(9) Uiso 1 1 d . . .
H2A H 0.215(5) 0.835(3) 0.933(2) 0.027(10) Uiso 1 1 d . . .
H2B H 0.026(5) 0.887(3) 0.918(2) 0.026(10) Uiso 1 1 d . . .
H3A H 0.327(5) 0.969(3) 0.816(2) 0.027(10) Uiso 1 1 d . . .
H3B H 0.142(6) 1.016(3) 0.794(3) 0.048(12) Uiso 1 1 d . . .
H4A H 0.347(5) 1.139(3) 0.735(2) 0.031(10) Uiso 1 1 d . . .
H4B H 0.247(5) 1.159(3) 0.807(2) 0.022(9) Uiso 1 1 d . . .
H5A H 0.594(5) 1.227(3) 0.739(3) 0.035(11) Uiso 1 1 d . . .
H5B H 0.503(5) 1.250(3) 0.814(2) 0.025(9) Uiso 1 1 d . . .
H6A H 0.814(5) 1.135(3) 0.827(2) 0.031(10) Uiso 1 1 d . . .
H6B H 0.812(4) 1.248(3) 0.816(2) 0.022(9) Uiso 1 1 d . . .
H7A H 0.476(5) 0.795(3) 0.548(3) 0.043(12) Uiso 1 1 d . . .
H7B H 0.482(5) 0.907(3) 0.534(2) 0.033(10) Uiso 1 1 d . . .
H8A H 0.344(6) 0.757(4) 0.680(3) 0.057(14) Uiso 1 1 d . . .
H8B H 0.333(6) 0.872(3) 0.668(3) 0.053(13) Uiso 1 1 d . . .
H9A H 0.118(5) 0.776(3) 0.774(3) 0.049(12) Uiso 1 1 d . . .
H9B H 0.035(5) 0.753(3) 0.696(2) 0.040(11) Uiso 1 1 d . . .
H10A H -0.165(5) 0.861(3) 0.780(3) 0.040(11) Uiso 1 1 d . . .
H10B H -0.230(6) 0.837(3) 0.703(3) 0.048(13) Uiso 1 1 d . . .
H11A H -0.195(5) 1.034(3) 0.695(2) 0.029(10) Uiso 1 1 d . . .
H11B H -0.375(7) 0.982(4) 0.719(3) 0.069(15) Uiso 1 1 d . . .
H12A H -0.318(5) 1.166(3) 0.574(2) 0.034(11) Uiso 1 1 d . . .
H12B H -0.495(5) 1.111(3) 0.597(2) 0.032(10) Uiso 1 1 d . . .
H15 H 0.791(5) 0.429(3) 1.087(2) 0.022(9) Uiso 1 1 d . . .
H18 H 0.332(5) 0.652(3) 1.082(2) 0.028(10) Uiso 1 1 d . . .
H21 H 0.265(4) 0.544(2) 0.448(2) 0.022(9) Uiso 1 1 d . . .
H24 H -0.021(5) 0.586(3) 0.680(2) 0.027(9) Uiso 1 1 d . . .

loop_
_atom_site_aniso_label
_atom_site_aniso_U_11
_atom_site_aniso_U_22
_atom_site_aniso_U_33
_atom_site_aniso_U_23
_atom_site_aniso_U_13
_atom_site_aniso_U_12
I1 0.02169(13) 0.05660(19) 0.02756(13) -0.02265(12) 0.00234(9) -0.00999(10)
K1 0.0242(5) 0.0166(5) 0.0255(5) -0.0053(4) 0.0002(4) -0.0005(4)
K2 0.0225(5) 0.0189(5) 0.0336(6) -0.0063(5) 0.0010(4) 0.0024(4)
O1 0.0288(13) 0.0229(13) 0.0235(12) -0.0061(10) 0.0027(10) -0.0042(10)
O2 0.0252(13) 0.0216(13) 0.0265(13) -0.0022(10) -0.0019(10) -0.0039(10)
O3 0.0192(12) 0.0270(13) 0.0240(12) -0.0068(10) 0.0040(9) -0.0019(10)
O4 0.0232(13) 0.0339(15) 0.0428(16) -0.0112(13) -0.0079(11) 0.0057(11)
O5 0.0319(14) 0.0302(15) 0.0382(15) -0.0092(12) 0.0017(12) -0.0004(11)
O6 0.0310(14) 0.0299(15) 0.0420(16) -0.0173(12) 0.0035(12) 0.0021(11)
N1 0.0294(18) 0.0252(18) 0.065(2) -0.0172(17) 0.0084(16) 0.0005(14)
N2 0.0247(16) 0.0268(17) 0.0446(19) -0.0173(15) 0.0069(14) -0.0003(13)
N3 0.0381(19) 0.0251(18) 0.0342(18) -0.0057(14) 0.0005(14) -0.0029(14)
N4 0.0244(17) 0.0365(19) 0.0347(18) -0.0105(15) -0.0030(13) -0.0035(14)
N5 0.0249(16) 0.0231(17) 0.052(2) -0.0123(15) -0.0015(14) 0.0002(13)
N6 0.042(2) 0.0371(19) 0.0264(18) -0.0044(15) -0.0006(14) 0.0004(15)
N7 0.0407(19) 0.0296(18) 0.0279(17) -0.0105(14) -0.0005(14) 0.0075(15)
N8 0.0368(18) 0.0269(17) 0.0271(17) -0.0068(14) -0.0007(14) -0.0006(14)
C1 0.0197(17) 0.0224(19) 0.033(2) -0.0082(16) 0.0024(15) -0.0021(15)
C2 0.0245(19) 0.0231(19) 0.034(2) -0.0085(16) 0.0000(16) -0.0059(15)
C3 0.031(2) 0.035(2) 0.029(2) -0.0099(18) 0.0014(17) -0.0056(18)
C4 0.031(2) 0.032(2) 0.026(2) -0.0044(17) -0.0009(16) -0.0030(17)
C5 0.032(2) 0.027(2) 0.027(2) -0.0020(17) 0.0006(16) -0.0074(16)
C6 0.030(2) 0.030(2) 0.0246(19) -0.0065(16) 0.0064(15) -0.0083(17)
C7 0.0212(19) 0.029(2) 0.065(3) -0.018(2) -0.0056(19) 0.0066(17)
C8 0.043(3) 0.042(3) 0.048(3) -0.017(2) -0.018(2) 0.012(2)
C9 0.059(3) 0.030(2) 0.035(2) -0.0046(19) -0.012(2) 0.005(2)
C10 0.045(3) 0.043(3) 0.036(2) -0.008(2) 0.0091(19) -0.008(2)
C11 0.042(3) 0.052(3) 0.045(3) -0.027(2) 0.011(2) -0.002(2)
C12 0.026(2) 0.032(2) 0.069(3) -0.026(2) 0.009(2) -0.0009(17)
C13 0.0227(17) 0.0190(17) 0.0246(17) -0.0129(14) -0.0029(13) 0.0006(13)
C14 0.0198(16) 0.0195(17) 0.0191(16) -0.0104(14) 0.0008(13) -0.0033(13)
C15 0.0207(17) 0.0232(18) 0.0238(18) -0.0117(15) -0.0015(13) 0.0044(14)
C16 0.0244(17) 0.0202(17) 0.0168(16) -0.0081(14) 0.0005(13) -0.0019(13)
C17 0.0179(16) 0.0274(18) 0.0186(16) -0.0100(14) -0.0006(12) -0.0016(13)
C18 0.0178(16) 0.0244(18) 0.0276(18) -0.0136(15) -0.0021(14) 0.0041(14)
C19 0.0130(15) 0.0192(17) 0.0275(17) -0.0088(14) -0.0009(13) -0.0035(12)
C20 0.0179(16) 0.0233(18) 0.0193(16) -0.0070(14) -0.0001(12) -0.0073(13)
C21 0.0161(16) 0.0265(18) 0.0227(17) -0.0135(15) 0.0020(13) -0.0046(13)
C22 0.0170(16) 0.0187(17) 0.0265(17) -0.0100(14) -0.0026(13) -0.0032(13)
C23 0.0160(15) 0.0221(17) 0.0199(16) -0.0086(14) -0.0013(12) -0.0046(13)
C24 0.0166(16) 0.0252(18) 0.0232(17) -0.0121(15) 0.0013(13) -0.0041(13)
C25 0.0181(17) 0.027(2) 0.040(2) -0.0165(17) 0.0007(15) 0.0027(15)
C26 0.0245(18) 0.0180(17) 0.0282(18) -0.0120(15) 0.0023(14) 0.0009(14)
C27 0.0197(17) 0.026(2) 0.0253(18) -0.0076(15) -0.0008(14) -0.0002(14)
C28 0.0226(18) 0.0247(19) 0.0256(18) -0.0094(15) -0.0031(14) 0.0019(14)
C29 0.0182(16) 0.0246(19) 0.0269(18) -0.0088(15) 0.0001(14) -0.0040(14)
C30 0.0244(18) 0.030(2) 0.027(2) -0.0124(17) 0.0021(14) -0.0057(15)
C31 0.0250(18) 0.0265(19) 0.0220(17) -0.0088(15) 0.0002(14) -0.0007(15)
C32 0.0198(17) 0.0249(19) 0.0274(19) -0.0126(16) 0.0009(14) -0.0016(14)

loop_
_atom_type_symbol
_atom_type_description
_atom_type_scat_dispersion_real
_atom_type_scat_dispersion_imag
_atom_type_scat_source
C C 0.0033 0.0016 'International Tables Vol C Tables 4.2.6.8 and 6.1.1.4'
H H 0.0000 0.0000 'International Tables Vol C Tables 4.2.6.8 and 6.1.1.4'
N N 0.0061 0.0033 'International Tables Vol C Tables 4.2.6.8 and 6.1.1.4'
O O 0.0106 0.0060 'International Tables Vol C Tables 4.2.6.8 and 6.1.1.4'
K K 0.2009 0.2494 'International Tables Vol C Tables 4.2.6.8 and 6.1.1.4'
I I -0.4742 1.8119 'International Tables Vol C Tables 4.2.6.8 and 6.1.1.4'

loop_
_geom_angle_atom_site_label_1
_geom_angle_atom_site_label_2
_geom_angle_atom_site_label_3
_geom_angle
_geom_angle_site_symmetry_1
_geom_angle_site_symmetry_3
_geom_angle_publ_flag
O2 K1 O2 180.000(2) 2_677 . ?
O2 K1 N1 93.81(9) 2_677 2_677 ?
O2 K1 N1 86.19(9) . 2_677 ?
O2 K1 N1 86.19(9) 2_677 . ?
O2 K1 N1 93.81(9) . . ?
N1 K1 N1 179.999(1) 2_677 . ?
O2 K1 O1 60.69(7) 2_677 2_677 ?
O2 K1 O1 119.31(7) . 2_677 ?
N1 K1 O1 89.63(9) 2_677 2_677 ?
N1 K1 O1 90.37(9) . 2_677 ?
O2 K1 O1 119.31(7) 2_677 . ?
O2 K1 O1 60.69(7) . . ?
N1 K1 O1 90.37(9) 2_677 . ?
N1 K1 O1 89.63(9) . . ?
O1 K1 O1 179.999(2) 2_677 . ?
O2 K1 O3 118.86(7) 2_677 . ?
O2 K1 O3 61.14(7) . . ?
N1 K1 O3 72.76(8) 2_677 . ?
N1 K1 O3 107.24(8) . . ?
O1 K1 O3 59.91(7) 2_677 . ?
O1 K1 O3 120.09(7) . . ?
O2 K1 O3 61.14(7) 2_677 2_677 ?
O2 K1 O3 118.86(7) . 2_677 ?
N1 K1 O3 107.24(8) 2_677 2_677 ?
N1 K1 O3 72.76(8) . 2_677 ?
O1 K1 O3 120.09(7) 2_677 2_677 ?
O1 K1 O3 59.91(7) . 2_677 ?
O3 K1 O3 179.999(1) . 2_677 ?
O4 K2 O4 180.0 2_576 . ?
O4 K2 O6 60.11(8) 2_576 . ?
O4 K2 O6 119.89(8) . . ?
O4 K2 O6 119.89(8) 2_576 2_576 ?
O4 K2 O6 60.11(8) . 2_576 ?
O6 K2 O6 180.00(13) . 2_576 ?
O4 K2 O5 119.19(8) 2_576 . ?
O4 K2 O5 60.81(8) . . ?
O6 K2 O5 60.89(8) . . ?
O6 K2 O5 119.11(8) 2_576 . ?
O4 K2 O5 60.81(8) 2_576 2_576 ?
O4 K2 O5 119.19(8) . 2_576 ?
O6 K2 O5 119.11(8) . 2_576 ?
O6 K2 O5 60.89(8) 2_576 2_576 ?
O5 K2 O5 180.000(1) . 2_576 ?
O4 K2 N5 106.69(8) 2_576 . ?
O4 K2 N5 73.31(8) . . ?
O6 K2 N5 82.94(8) . . ?
O6 K2 N5 97.06(8) 2_576 . ?
O5 K2 N5 79.18(9) . . ?
O5 K2 N5 100.82(9) 2_576 . ?
O4 K2 N5 73.31(8) 2_576 2_576 ?
O4 K2 N5 106.69(8) . 2_576 ?
O6 K2 N5 97.06(8) . 2_576 ?
O6 K2 N5 82.94(8) 2_576 2_576 ?
O5 K2 N5 100.82(9) . 2_576 ?
O5 K2 N5 79.18(9) 2_576 2_576 ?
N5 K2 N5 179.999(1) . 2_576 ?
C3 O1 C2 112.4(3) . . ?
C3 O1 K1 113.6(2) . . ?
C2 O1 K1 115.8(2) . . ?
C4 O2 C5 111.7(3) . . ?
C4 O2 K1 115.2(2) . . ?
C5 O2 K1 115.5(2) . . ?
C6 O3 C1 111.4(3) . 2_677 ?
C6 O3 K1 111.1(2) . . ?
C1 O3 K1 113.07(19) 2_677 . ?
C8 O4 C7 111.0(3) . . ?
C8 O4 K2 114.4(2) . . ?
C7 O4 K2 116.2(2) . . ?
C10 O5 C9 111.4(3) . . ?
C10 O5 K2 112.7(2) . . ?
C9 O5 K2 114.5(2) . . ?
C11 O6 C12 112.5(3) . . ?
C11 O6 K2 114.4(2) . . ?
C12 O6 K2 115.6(2) . . ?
C25 N1 K1 128.1(3) . . ?
C29 N5 K2 123.8(3) . . ?
O3 C1 C2 109.2(3) 2_677 . ?
O3 C1 H1A 110.6(18) 2_677 . ?
C2 C1 H1A 112.4(18) . . ?
O3 C1 H1B 110(2) 2_677 . ?
C2 C1 H1B 109(2) . . ?
H1A C1 H1B 105(3) . . ?
O1 C2 C1 108.8(3) . . ?
O1 C2 H2A 109(2) . . ?
C1 C2 H2A 110(2) . . ?
O1 C2 H2B 112(2) . . ?
C1 C2 H2B 108(2) . . ?
H2A C2 H2B 109(3) . . ?
O1 C3 C4 108.9(3) . . ?
O1 C3 H3A 104(2) . . ?
C4 C3 H3A 113(2) . . ?
O1 C3 H3B 108(2) . . ?
C4 C3 H3B 111(2) . . ?
H3A C3 H3B 111(3) . . ?
O2 C4 C3 109.1(3) . . ?
O2 C4 H4A 107(2) . . ?
C3 C4 H4A 110(2) . . ?
O2 C4 H4B 111(2) . . ?
C3 C4 H4B 108(2) . . ?
H4A C4 H4B 112(3) . . ?
O2 C5 C6 108.6(3) . . ?
O2 C5 H5A 111(2) . . ?
C6 C5 H5A 108(2) . . ?
O2 C5 H5B 108(2) . . ?
C6 C5 H5B 109(2) . . ?
H5A C5 H5B 111(3) . . ?
O3 C6 C5 109.8(3) . . ?
O3 C6 H6A 109(2) . . ?
C5 C6 H6A 109(2) . . ?
O3 C6 H6B 105(2) . . ?
C5 C6 H6B 111(2) . . ?
H6A C6 H6B 113(3) . . ?
O4 C7 C12 109.3(3) . 2_576 ?
O4 C7 H7A 109(3) . . ?
C12 C7 H7A 111(3) 2_576 . ?
O4 C7 H7B 110(2) . . ?
C12 C7 H7B 109(2) 2_576 . ?
H7A C7 H7B 108(3) . . ?
O4 C8 C9 110.0(3) . . ?
O4 C8 H8A 109(3) . . ?
C9 C8 H8A 110(3) . . ?
O4 C8 H8B 110(3) . . ?
C9 C8 H8B 108(3) . . ?
H8A C8 H8B 109(4) . . ?
O5 C9 C8 109.5(4) . . ?
O5 C9 H9A 111(2) . . ?
C8 C9 H9A 110(2) . . ?
O5 C9 H9B 110(2) . . ?
C8 C9 H9B 111(2) . . ?
H9A C9 H9B 105(3) . . ?
O5 C10 C11 109.3(4) . . ?
O5 C10 H10A 112(2) . . ?
C11 C10 H10A 107(2) . . ?
O5 C10 H10B 111(3) . . ?
C11 C10 H10B 113(3) . . ?
H10A C10 H10B 106(3) . . ?
O6 C11 C10 109.5(4) . . ?
O6 C11 H11A 110(2) . . ?
C10 C11 H11A 110(2) . . ?
O6 C11 H11B 112(3) . . ?
C10 C11 H11B 110(3) . . ?
H11A C11 H11B 105(3) . . ?
O6 C12 C7 110.0(3) . 2_576 ?
O6 C12 H12A 110(2) . . ?
C7 C12 H12A 111(2) 2_576 . ?
O6 C12 H12B 109(2) . . ?
C7 C12 H12B 111(2) 2_576 . ?
H12A C12 H12B 106(3) . . ?
C18 C13 C14 120.5(3) . . ?
C18 C13 C25 121.9(3) . . ?
C14 C13 C25 117.6(3) . . ?
C15 C14 C13 120.8(3) . . ?
C15 C14 C26 120.3(3) . . ?
C13 C14 C26 118.9(3) . . ?
C14 C15 C16 118.9(3) . . ?
C14 C15 H15 123(2) . . ?
C16 C15 H15 118(2) . . ?
C15 C16 C17 120.5(3) . . ?
C15 C16 C27 118.8(3) . . ?
C17 C16 C27 120.8(3) . . ?
C18 C17 C16 120.3(3) . . ?
C18 C17 C28 120.9(3) . . ?
C16 C17 C28 118.8(3) . . ?
C13 C18 C17 119.0(3) . . ?
C13 C18 H18 122(2) . . ?
C17 C18 H18 119(2) . . ?
C24 C19 C20 120.6(3) . . ?
C24 C19 C29 120.4(3) . . ?
C20 C19 C29 119.0(3) . . ?
C21 C20 C19 120.5(3) . . ?
C21 C20 C30 120.4(3) . . ?
C19 C20 C30 119.0(3) . . ?
C22 C21 C20 119.1(3) . . ?
C22 C21 H21 121(2) . . ?
C20 C21 H21 120(2) . . ?
C21 C22 C23 120.1(3) . . ?
C21 C22 C31 118.7(3) . . ?
C23 C22 C31 121.2(3) . . ?
C24 C23 C22 121.0(3) . . ?
C24 C23 C32 118.0(3) . . ?
C22 C23 C32 121.0(3) . . ?
C23 C24 C19 118.7(3) . . ?
C23 C24 H24 121(2) . . ?
C19 C24 H24 121(2) . . ?
N1 C25 C13 174.4(4) . . ?
N2 C26 C14 177.8(4) . . ?
N3 C27 C16 176.4(4) . . ?
N4 C28 C17 175.5(4) . . ?
N5 C29 C19 175.6(4) . . ?
N6 C30 C20 176.7(4) . . ?
N7 C31 C22 177.7(4) . . ?
N8 C32 C23 176.8(4) . . ?

loop_
_geom_bond_atom_site_label_1
_geom_bond_atom_site_label_2
_geom_bond_distance
_geom_bond_site_symmetry_2
_geom_bond_publ_flag
K1 O2 2.770(2) 2_677 ?
K1 O2 2.770(2) . ?
K1 N1 2.774(3) 2_677 ?
K1 N1 2.774(3) . ?
K1 O1 2.821(2) 2_677 ?
K1 O1 2.821(2) . ?
K1 O3 2.850(2) . ?
K1 O3 2.850(2) 2_677 ?
K2 O4 2.798(2) 2_576 ?
K2 O4 2.798(2) . ?
K2 O6 2.807(2) . ?
K2 O6 2.807(2) 2_576 ?
K2 O5 2.812(3) . ?
K2 O5 2.812(3) 2_576 ?
K2 N5 2.888(3) . ?
K2 N5 2.888(3) 2_576 ?
O1 C3 1.423(4) . ?
O1 C2 1.423(4) . ?
O2 C4 1.429(4) . ?
O2 C5 1.432(4) . ?
O3 C6 1.425(4) . ?
O3 C1 1.428(4) 2_677 ?
O4 C8 1.423(5) . ?
O4 C7 1.437(5) . ?
O5 C10 1.420(5) . ?
O5 C9 1.426(5) . ?
O6 C11 1.420(5) . ?
O6 C12 1.423(5) . ?
N1 C25 1.138(4) . ?
N2 C26 1.141(4) . ?
N3 C27 1.142(4) . ?
N4 C28 1.137(4) . ?
N5 C29 1.135(4) . ?
N6 C30 1.142(4) . ?
N7 C31 1.140(4) . ?
N8 C32 1.140(4) . ?
C1 O3 1.428(4) 2_677 ?
C1 C2 1.492(5) . ?
C1 H1A 1.00(3) . ?
C1 H1B 0.93(4) . ?
C2 H2A 0.97(4) . ?
C2 H2B 0.97(4) . ?
C3 C4 1.492(5) . ?
C3 H3A 0.88(4) . ?
C3 H3B 0.98(4) . ?
C4 H4A 0.90(4) . ?
C4 H4B 0.97(4) . ?
C5 C6 1.499(5) . ?
C5 H5A 0.92(4) . ?
C5 H5B 0.99(4) . ?
C6 H6A 0.94(4) . ?
C6 H6B 0.94(4) . ?
C7 C12 1.484(6) 2_576 ?
C7 H7A 0.92(4) . ?
C7 H7B 0.99(4) . ?
C8 C9 1.496(7) . ?
C8 H8A 0.97(5) . ?
C8 H8B 0.98(5) . ?
C9 H9A 1.11(4) . ?
C9 H9B 0.98(4) . ?
C10 C11 1.495(6) . ?
C10 H10A 1.05(4) . ?
C10 H10B 0.97(4) . ?
C11 H11A 0.95(4) . ?
C11 H11B 1.01(5) . ?
C12 C7 1.484(6) 2_576 ?
C12 H12A 0.98(4) . ?
C12 H12B 0.99(4) . ?
C13 C18 1.386(5) . ?
C13 C14 1.403(4) . ?
C13 C25 1.448(5) . ?
C14 C15 1.380(5) . ?
C14 C26 1.450(4) . ?
C15 C16 1.393(5) . ?
C15 H15 0.93(3) . ?
C16 C17 1.405(4) . ?
C16 C27 1.441(5) . ?
C17 C18 1.391(5) . ?
C17 C28 1.449(5) . ?
C18 H18 0.90(4) . ?
C19 C24 1.395(5) . ?
C19 C20 1.400(4) . ?
C19 C29 1.454(5) . ?
C20 C21 1.394(5) . ?
C20 C30 1.446(5) . ?
C21 C22 1.393(5) . ?
C21 H21 0.93(3) . ?
C22 C23 1.404(4) . ?
C22 C31 1.444(5) . ?
C23 C24 1.387(5) . ?
C23 C32 1.454(5) . ?
C24 H24 0.97(4) . ?
